data_4507377
loop_
_publ_author_name
'Li, Zhong-Yi'
'Huang, He-Qing'
'Xu, Long'
'Liu, Rui-Bin'
'Zhang, Jian-Jun'
'Liu, Shu-Qin'
'Duan, Chun-Ying'

_publ_section_title
;
 3d--4d--4f Heterotrimetallic 3D Chiral Frameworks Based on Octahedral
 {Ni6Ag8S12Cl} or Trigonal Dipyramidal {Co2Ag3S6} Clusters: Synthesis,
 Crystal Structures, and Characterization
;
_journal_issue 2
_journal_name_full 'Crystal Growth &amp; Design'
_journal_page_first 918
_journal_paper_doi 10.1021/cg301649p
_journal_volume 13
_journal_year 2013
_chemical_formula_sum 'C30 H66 Ag3 Co2 Eu N6 O16 S6'
_chemical_formula_weight 1552.68
_chemical_name_systematic
; 
 ? 
;
_space_group_IT_number 154
_symmetry_cell_setting trigonal
_symmetry_space_group_name_Hall 'P 32 2"'
_symmetry_space_group_name_H-M 'P 32 2 1'
_atom_sites_solution_hydrogens geom
_atom_sites_solution_primary direct
_atom_sites_solution_secondary difmap
_audit_creation_method SHELXL-97
_cell_angle_alpha 90.00
_cell_angle_beta 90.00
_cell_angle_gamma 120.00
_cell_formula_units_Z 3
_cell_length_a 10.1532(8)
_cell_length_b 10.1532(8)
_cell_length_c 41.538(6)
_cell_measurement_reflns_used 1951
_cell_measurement_temperature 296(2)
_cell_measurement_theta_max 19.301
_cell_measurement_theta_min 2.368
_cell_volume 3708.4(7)
_computing_cell_refinement 'Bruker SMART'
_computing_data_collection 'Bruker SMART'
_computing_data_reduction 'Bruker SAINT'
_computing_molecular_graphics 'Bruker SHELXTL'
_computing_publication_material 'Bruker SHELXTL'
_computing_structure_refinement 'SHELXL-97 (Sheldrick, 1997)'
_computing_structure_solution 'SHELXS-97 (Sheldrick, 1990)'
_diffrn_ambient_temperature 296(2)
_diffrn_measured_fraction_theta_full 0.999
_diffrn_measured_fraction_theta_max 0.999
_diffrn_measurement_device_type 'CCD area detector'
_diffrn_measurement_method 'phi and omega scans'
_diffrn_radiation_monochromator graphite
_diffrn_radiation_source 'fine-focus sealed tube'
_diffrn_radiation_type MoK\a
_diffrn_radiation_wavelength 0.71073
_diffrn_reflns_av_R_equivalents 0.0969
_diffrn_reflns_av_sigmaI/netI 0.0834
_diffrn_reflns_limit_h_max 13
_diffrn_reflns_limit_h_min -10
_diffrn_reflns_limit_k_max 11
_diffrn_reflns_limit_k_min -13
_diffrn_reflns_limit_l_max 53
_diffrn_reflns_limit_l_min -53
_diffrn_reflns_number 25940
_diffrn_reflns_theta_full 27.47
_diffrn_reflns_theta_max 27.47
_diffrn_reflns_theta_min 2.32
_exptl_absorpt_coefficient_mu 3.391
_exptl_absorpt_correction_T_max 1.0000
_exptl_absorpt_correction_T_min 0.2000
_exptl_absorpt_correction_type multi-scan
_exptl_crystal_colour 'brownish black'
_exptl_crystal_density_diffrn 2.086
_exptl_crystal_density_method 'not measured'
_exptl_crystal_description block
_exptl_crystal_F_000 2310
_exptl_crystal_size_max 0.1
_exptl_crystal_size_mid 0.08
_exptl_crystal_size_min 0.02
_refine_diff_density_max 4.786
_refine_diff_density_min -1.001
_refine_diff_density_rms 0.197
_refine_ls_abs_structure_details 'Flack H D (1983), Acta Cryst. A39, 876-881'
_refine_ls_abs_structure_Flack 0.02(3)
_refine_ls_extinction_method none
_refine_ls_goodness_of_fit_ref 1.039
_refine_ls_hydrogen_treatment constr
_refine_ls_matrix_type full
_refine_ls_number_parameters 290
_refine_ls_number_reflns 5663
_refine_ls_number_restraints 0
_refine_ls_restrained_S_all 1.039
_refine_ls_R_factor_all 0.0949
_refine_ls_R_factor_gt 0.0588
_refine_ls_shift/su_max 0.002
_refine_ls_shift/su_mean 0.000
_refine_ls_structure_factor_coef Fsqd
_refine_ls_weighting_details 'calc w=1/[\s^2^(Fo^2^)+(0.0812P)^2^+2.3436P] where P=(Fo^2^+2Fc^2^)/3'
_refine_ls_weighting_scheme calc
_refine_ls_wR_factor_gt 0.1390
_refine_ls_wR_factor_ref 0.1595
_reflns_number_gt 4000
_reflns_number_total 5663
_reflns_threshold_expression >2sigma(I)
_cod_data_source_file cg301649p_si_001.cif
_cod_data_source_block 5
_cod_depositor_comments
;
The following automatic conversions were performed:

'_symmetry_cell_setting' value 'Trigonal' changed to 'trigonal'
according to /home/saulius/struct/CIF-dictionaries/cif_core.dic
dictionary named 'cif_core.dic' version 2.4.2 from
2011-04-26.

'_exptl_absorpt_correction_type' value 'multi scan'
changed to 'multi-scan' according to
/home/saulius/struct/CIF-dictionaries/cif_core.dic dictionary named
'cif_core.dic' version 2.4.2 from 2011-04-26.

Automatic conversion script
Id: cif_fix_values 1891 2012-01-12 08:04:46Z andrius 

The following automatic conversions were performed:

'_refine_ls_hydrogen_treatment' value 'contr' was replaced with the
value 'constr' as specified in the replacement file
'src/cod-tools/trunk/data/replacement-values/replacement_values.lst'.

Automatic conversion script
Id: cif_fix_values 5376 2017-05-30 11:51:03Z andrius 
;
_cod_original_cell_volume 3708.3(7)
_cod_original_sg_symbol_H-M 'P3(2)21 '
_cod_database_code 4507377

loop_
_symmetry_equiv_pos_as_xyz
'x, y, z'
'-y, x-y, z+2/3'
'-x+y, -x, z+1/3'
'y, x, -z'
'x-y, -y, -z+1/3'
'-x, -x+y, -z+2/3'

loop_
_atom_site_label
_atom_site_type_symbol
_atom_site_fract_x
_atom_site_fract_y
_atom_site_fract_z
_atom_site_U_iso_or_equiv
_atom_site_adp_type
_atom_site_occupancy
_atom_site_symmetry_multiplicity
_atom_site_calc_flag
_atom_site_refinement_flags
Eu1 Eu 1.0000 1.39936(8) 0.3333 0.02900(19) Uani 1 2 d S
Ag2 Ag 0.84658(12) 0.84658(12) 0.5000 0.0394(3) Uani 1 2 d S
Ag1 Ag 0.51098(11) 0.67405(12) 0.506902(18) 0.0398(2) Uani 1 1 d .
Co1 Co 0.63389(17) 0.71558(17) 0.41816(3) 0.0334(4) Uani 1 1 d .
S1 S 0.8634(4) 0.8276(4) 0.44329(6) 0.0377(7) Uani 1 1 d .
C4 C 0.9182(15) 1.1273(14) 0.4463(3) 0.048(3) Uani 1 1 d .
H4A H 0.9714 1.2275 0.4371 0.071 Uiso 1 1 calc R
H4B H 0.9482 1.1316 0.4683 0.071 Uiso 1 1 calc R
H4C H 0.8107 1.0891 0.4452 0.071 Uiso 1 1 calc R
N1 N 0.7219(12) 0.9127(12) 0.3944(2) 0.041(2) Uani 1 1 d .
H1A H 0.6864 0.8933 0.3740 0.049 Uiso 1 1 calc R
H1B H 0.6878 0.9703 0.4036 0.049 Uiso 1 1 calc R
C1 C 0.9399(17) 1.1530(16) 0.3754(3) 0.052(4) Uani 1 1 d .
C2 C 0.8905(14) 1.0023(14) 0.3932(3) 0.038(3) Uani 1 1 d .
H2A H 0.9268 0.9443 0.3809 0.045 Uiso 1 1 calc R
C5 C 1.1235(15) 1.0855(18) 0.4266(4) 0.064(4) Uani 1 1 d .
H5A H 1.1734 1.1880 0.4187 0.096 Uiso 1 1 calc R
H5B H 1.1443 1.0232 0.4125 0.096 Uiso 1 1 calc R
H5C H 1.1606 1.0841 0.4478 0.096 Uiso 1 1 calc R
S2 S 0.5517(4) 0.4868(3) 0.44280(6) 0.0343(6) Uani 1 1 d .
O1 O 0.8469(11) 1.1962(10) 0.3719(2) 0.049(2) Uani 1 1 d .
O2 O 1.0752(11) 1.2265(12) 0.3647(2) 0.061(3) Uani 1 1 d .
C3 C 0.9558(14) 1.0251(14) 0.4280(3) 0.042(3) Uani 1 1 d .
S3 S 0.5323(3) 0.7964(3) 0.45680(6) 0.0356(7) Uani 1 1 d .
N2 N 0.7052(12) 0.6283(11) 0.3832(2) 0.042(2) Uani 1 1 d .
H2B H 0.6907 0.6604 0.3641 0.050 Uiso 1 1 calc R
H2C H 0.8059 0.6658 0.3856 0.050 Uiso 1 1 calc R
C7 C 0.6281(14) 0.4579(14) 0.3826(3) 0.042(3) Uani 1 1 d .
H7A H 0.5205 0.4189 0.3776 0.050 Uiso 1 1 calc R
C9 C 0.5344(16) 0.2287(13) 0.4183(3) 0.051(3) Uani 1 1 d .
H9A H 0.5751 0.1807 0.4049 0.076 Uiso 1 1 calc R
H9B H 0.4338 0.2007 0.4112 0.076 Uiso 1 1 calc R
H9C H 0.5302 0.1962 0.4402 0.076 Uiso 1 1 calc R
C10 C 0.7989(15) 0.4468(15) 0.4257(3) 0.039(3) Uani 1 1 d .
H10A H 0.8370 0.4000 0.4112 0.059 Uiso 1 1 calc R
H10B H 0.8000 0.4137 0.4473 0.059 Uiso 1 1 calc R
H10C H 0.8619 0.5553 0.4245 0.059 Uiso 1 1 calc R
C8 C 0.6363(14) 0.4013(13) 0.4163(3) 0.038(3) Uani 1 1 d .
C6 C 0.6932(16) 0.4023(15) 0.3567(3) 0.043(3) Uani 1 1 d .
O3 O 0.8304(10) 0.4717(11) 0.3530(2) 0.048(2) Uani 1 1 d .
O4 O 0.5989(13) 0.2795(13) 0.3425(3) 0.078(3) Uani 1 1 d .
N3 N 0.4288(11) 0.6418(12) 0.3959(2) 0.041(3) Uani 1 1 d .
H3A H 0.4437 0.6502 0.3745 0.050 Uiso 1 1 calc R
H3B H 0.3678 0.5426 0.4005 0.050 Uiso 1 1 calc R
C15 C 0.2255(15) 0.5510(15) 0.4556(3) 0.048(3) Uani 1 1 d .
H15A H 0.1239 0.5131 0.4477 0.072 Uiso 1 1 calc R
H15B H 0.2252 0.5531 0.4787 0.072 Uiso 1 1 calc R
H15C H 0.2627 0.4857 0.4484 0.072 Uiso 1 1 calc R
C13 C 0.3289(14) 0.7123(13) 0.4427(3) 0.037(3) Uani 1 1 d .
C14 C 0.2707(17) 0.8194(16) 0.4554(3) 0.053(4) Uani 1 1 d .
H14A H 0.1669 0.7801 0.4490 0.080 Uiso 1 1 calc R
H14B H 0.3323 0.9195 0.4467 0.080 Uiso 1 1 calc R
H14C H 0.2772 0.8243 0.4785 0.080 Uiso 1 1 calc R
C12 C 0.3496(14) 0.7258(15) 0.4054(3) 0.043(3) Uani 1 1 d .
H12A H 0.4149 0.8334 0.3999 0.051 Uiso 1 1 calc R
C11 C 0.1929(17) 0.6646(17) 0.3877(3) 0.047(3) Uani 1 1 d .
O5 O 0.1336(10) 0.5300(10) 0.37970(18) 0.047(2) Uani 1 1 d .
O6 O 0.1491(13) 0.7569(14) 0.3855(3) 0.078(3) Uani 1 1 d .
O7 O 0.0000 0.8117(18) 0.3333 0.082(5) Uani 1 2 d S
O8 O 0.2816(17) 0.1159(19) 0.3421(3) 0.112(5) Uani 1 1 d .
O9 O 0.473(3) -0.005(4) 0.3493(7) 0.258(13) Uiso 1 1 d .

loop_
_atom_site_aniso_label
_atom_site_aniso_U_11
_atom_site_aniso_U_22
_atom_site_aniso_U_33
_atom_site_aniso_U_23
_atom_site_aniso_U_13
_atom_site_aniso_U_12
Eu1 0.0333(4) 0.0328(3) 0.0210(3) 0.00068(15) 0.0014(3) 0.0167(2)
Ag2 0.0424(5) 0.0424(5) 0.0250(5) 0.0021(3) -0.0021(3) 0.0149(6)
Ag1 0.0432(5) 0.0583(7) 0.0228(4) 0.0023(4) -0.0009(4) 0.0292(5)
Co1 0.0402(9) 0.0354(9) 0.0236(6) 0.0011(6) 0.0004(6) 0.0182(8)
S1 0.0477(17) 0.0347(16) 0.0294(14) 0.0031(12) -0.0001(12) 0.0195(15)
C4 0.053(8) 0.028(6) 0.053(8) 0.001(6) 0.002(6) 0.013(6)
N1 0.044(6) 0.047(6) 0.037(5) 0.015(5) 0.006(5) 0.027(5)
C1 0.056(9) 0.042(8) 0.055(9) -0.011(6) 0.011(7) 0.023(7)
C2 0.046(8) 0.042(7) 0.027(5) 0.010(5) 0.007(5) 0.023(6)
C5 0.028(7) 0.053(10) 0.092(11) 0.001(9) -0.006(8) 0.005(7)
S2 0.0427(17) 0.0432(16) 0.0216(12) 0.0009(11) 0.0030(12) 0.0249(15)
O1 0.071(6) 0.046(6) 0.035(5) 0.009(4) 0.009(4) 0.032(5)
O2 0.054(6) 0.063(7) 0.066(6) 0.035(5) 0.026(5) 0.029(5)
C3 0.043(8) 0.031(6) 0.048(7) 0.003(5) 0.014(6) 0.016(6)
S3 0.0364(16) 0.0387(17) 0.0240(13) -0.0011(12) -0.0068(11) 0.0130(14)
N2 0.051(7) 0.048(6) 0.025(4) 0.007(4) 0.015(4) 0.024(6)
C7 0.031(6) 0.048(7) 0.038(6) -0.013(5) 0.005(5) 0.013(6)
C9 0.050(8) 0.032(6) 0.052(8) -0.005(5) 0.016(7) 0.006(6)
C10 0.058(8) 0.047(8) 0.025(5) -0.006(5) -0.001(5) 0.036(7)
C8 0.050(8) 0.039(6) 0.023(5) -0.001(5) 0.006(5) 0.019(6)
C6 0.052(8) 0.048(8) 0.029(6) -0.002(5) 0.002(6) 0.024(7)
O3 0.046(6) 0.066(6) 0.038(5) -0.002(4) 0.009(4) 0.032(5)
O4 0.075(8) 0.068(7) 0.072(7) -0.039(6) 0.001(6) 0.022(6)
N3 0.050(6) 0.036(6) 0.026(5) 0.006(4) 0.005(4) 0.011(5)
C15 0.049(8) 0.051(8) 0.040(7) 0.011(6) -0.004(6) 0.022(7)
C13 0.036(7) 0.030(6) 0.031(6) -0.001(5) -0.003(5) 0.007(5)
C14 0.077(10) 0.058(9) 0.043(7) -0.005(6) -0.022(7) 0.047(8)
C12 0.043(7) 0.040(7) 0.039(7) 0.017(6) -0.007(5) 0.016(6)
C11 0.064(9) 0.059(9) 0.021(6) -0.001(6) -0.010(6) 0.033(8)
O5 0.042(5) 0.048(5) 0.029(4) -0.012(4) -0.012(4) 0.006(4)
O6 0.080(8) 0.096(9) 0.083(8) -0.026(7) -0.041(6) 0.062(7)
O7 0.084(12) 0.072(8) 0.094(12) -0.001(5) -0.001(9) 0.042(6)
O8 0.109(12) 0.144(13) 0.075(8) -0.035(9) -0.022(8) 0.056(10)

loop_
_atom_type_symbol
_atom_type_description
_atom_type_scat_dispersion_real
_atom_type_scat_dispersion_imag
_atom_type_scat_source
C C 0.0033 0.0016 'International Tables Vol C Tables 4.2.6.8 and 6.1.1.4'
H H 0.0000 0.0000 'International Tables Vol C Tables 4.2.6.8 and 6.1.1.4'
N N 0.0061 0.0033 'International Tables Vol C Tables 4.2.6.8 and 6.1.1.4'
O O 0.0106 0.0060 'International Tables Vol C Tables 4.2.6.8 and 6.1.1.4'
S S 0.1246 0.1234 'International Tables Vol C Tables 4.2.6.8 and 6.1.1.4'
Co Co 0.3494 0.9721 'International Tables Vol C Tables 4.2.6.8 and 6.1.1.4'
Ag Ag -0.8971 1.1015 'International Tables Vol C Tables 4.2.6.8 and 6.1.1.4'
Eu Eu -0.1578 3.6682 'International Tables Vol C Tables 4.2.6.8 and 6.1.1.4'

loop_
_geom_angle_atom_site_label_1
_geom_angle_atom_site_label_2
_geom_angle_atom_site_label_3
_geom_angle
_geom_angle_site_symmetry_1
_geom_angle_site_symmetry_3
O3 Eu1 O3 93.6(5) 6_775 1_565
O3 Eu1 O5 81.0(3) 6_775 6_665
O3 Eu1 O5 77.2(3) 1_565 6_665
O3 Eu1 O5 77.2(3) 6_775 1_665
O3 Eu1 O5 81.0(3) 1_565 1_665
O5 Eu1 O5 147.9(5) 6_665 1_665
O3 Eu1 O1 77.2(3) 6_775 6_765
O3 Eu1 O1 159.6(3) 1_565 6_765
O5 Eu1 O1 83.3(3) 6_665 6_765
O5 Eu1 O1 113.9(3) 1_665 6_765
O3 Eu1 O1 159.6(3) 6_775 .
O3 Eu1 O1 77.2(3) 1_565 .
O5 Eu1 O1 113.9(3) 6_665 .
O5 Eu1 O1 83.3(3) 1_665 .
O1 Eu1 O1 116.9(5) 6_765 .
O3 Eu1 O2 123.5(3) 6_775 6_765
O3 Eu1 O2 125.3(3) 1_565 6_765
O5 Eu1 O2 71.8(3) 6_665 6_765
O5 Eu1 O2 140.2(4) 1_665 6_765
O1 Eu1 O2 51.7(3) 6_765 6_765
O1 Eu1 O2 75.9(3) . 6_765
O3 Eu1 O2 125.3(3) 6_775 .
O3 Eu1 O2 123.5(3) 1_565 .
O5 Eu1 O2 140.2(4) 6_665 .
O5 Eu1 O2 71.8(3) 1_665 .
O1 Eu1 O2 75.9(3) 6_765 .
O1 Eu1 O2 51.7(3) . .
O2 Eu1 O2 68.7(5) 6_765 .
O3 Eu1 C1 101.2(4) 6_775 6_765
O3 Eu1 C1 149.2(4) 1_565 6_765
O5 Eu1 C1 78.6(4) 6_665 6_765
O5 Eu1 C1 128.4(4) 1_665 6_765
O1 Eu1 C1 25.4(3) 6_765 6_765
O1 Eu1 C1 95.6(4) . 6_765
O2 Eu1 C1 26.4(3) 6_765 6_765
O2 Eu1 C1 68.0(3) . 6_765
O3 Eu1 C1 149.2(4) 6_775 .
O3 Eu1 C1 101.2(4) 1_565 .
O5 Eu1 C1 128.4(4) 6_665 .
O5 Eu1 C1 78.6(4) 1_665 .
O1 Eu1 C1 95.6(4) 6_765 .
O1 Eu1 C1 25.4(3) . .
O2 Eu1 C1 68.0(3) 6_765 .
O2 Eu1 C1 26.4(3) . .
C1 Eu1 C1 79.5(5) 6_765 .
S1 Ag2 S1 179.48(17) 4_556 .
S1 Ag2 Ag1 80.56(8) 4_556 .
S1 Ag2 Ag1 98.97(8) . .
S1 Ag2 Ag1 98.98(8) 4_556 4_556
S1 Ag2 Ag1 80.56(8) . 4_556
Ag1 Ag2 Ag1 59.10(4) . 4_556
S3 Ag1 S2 179.28(12) . 4_556
S3 Ag1 Ag1 101.23(9) . 4_556
S2 Ag1 Ag1 79.42(8) 4_556 4_556
S3 Ag1 Ag2 80.16(8) . .
S2 Ag1 Ag2 100.44(8) 4_556 .
Ag1 Ag1 Ag2 60.45(2) 4_556 .
N1 Co1 N2 90.3(4) . .
N1 Co1 N3 90.4(4) . .
N2 Co1 N3 92.2(4) . .
N1 Co1 S3 92.5(3) . .
N2 Co1 S3 174.9(3) . .
N3 Co1 S3 83.6(3) . .
N1 Co1 S1 83.9(3) . .
N2 Co1 S1 92.7(3) . .
N3 Co1 S1 172.5(3) . .
S3 Co1 S1 91.84(12) . .
N1 Co1 S2 174.2(3) . .
N2 Co1 S2 84.5(3) . .
N3 Co1 S2 92.4(3) . .
S3 Co1 S2 92.86(12) . .
S1 Co1 S2 93.73(12) . .
C3 S1 Co1 102.8(4) . .
C3 S1 Ag2 105.7(4) . .
Co1 S1 Ag2 113.47(13) . .
C3 C4 H4A 109.5 . .
C3 C4 H4B 109.5 . .
H4A C4 H4B 109.5 . .
C3 C4 H4C 109.5 . .
H4A C4 H4C 109.5 . .
H4B C4 H4C 109.5 . .
C2 N1 Co1 115.5(7) . .
C2 N1 H1A 108.4 . .
Co1 N1 H1A 108.4 . .
C2 N1 H1B 108.4 . .
Co1 N1 H1B 108.4 . .
H1A N1 H1B 107.5 . .
O1 C1 O2 123.0(14) . .
O1 C1 C2 118.9(12) . .
O2 C1 C2 118.1(13) . .
O1 C1 Eu1 58.8(8) . .
O2 C1 Eu1 65.0(8) . .
C2 C1 Eu1 170.0(9) . .
N1 C2 C1 109.1(10) . .
N1 C2 C3 109.6(9) . .
C1 C2 C3 113.3(10) . .
N1 C2 H2A 108.3 . .
C1 C2 H2A 108.3 . .
C3 C2 H2A 108.3 . .
C3 C5 H5A 109.5 . .
C3 C5 H5B 109.5 . .
H5A C5 H5B 109.5 . .
C3 C5 H5C 109.5 . .
H5A C5 H5C 109.5 . .
H5B C5 H5C 109.5 . .
C8 S2 Co1 101.0(4) . .
C8 S2 Ag1 103.2(4) . 4_556
Co1 S2 Ag1 112.50(13) . 4_556
C1 O1 Eu1 95.7(9) . .
C1 O2 Eu1 88.6(9) . .
C4 C3 C5 111.8(12) . .
C4 C3 C2 109.8(11) . .
C5 C3 C2 109.8(11) . .
C4 C3 S1 114.5(9) . .
C5 C3 S1 108.3(10) . .
C2 C3 S1 102.1(8) . .
C13 S3 Co1 102.0(4) . .
C13 S3 Ag1 104.0(4) . .
Co1 S3 Ag1 111.66(14) . .
C7 N2 Co1 115.1(7) . .
C7 N2 H2B 108.5 . .
Co1 N2 H2B 108.5 . .
C7 N2 H2C 108.5 . .
Co1 N2 H2C 108.5 . .
H2B N2 H2C 107.5 . .
N2 C7 C6 111.6(10) . .
N2 C7 C8 108.8(9) . .
C6 C7 C8 113.2(11) . .
N2 C7 H7A 107.6 . .
C6 C7 H7A 107.6 . .
C8 C7 H7A 107.6 . .
C8 C9 H9A 109.5 . .
C8 C9 H9B 109.5 . .
H9A C9 H9B 109.5 . .
C8 C9 H9C 109.5 . .
H9A C9 H9C 109.5 . .
H9B C9 H9C 109.5 . .
C8 C10 H10A 109.5 . .
C8 C10 H10B 109.5 . .
H10A C10 H10B 109.5 . .
C8 C10 H10C 109.5 . .
H10A C10 H10C 109.5 . .
H10B C10 H10C 109.5 . .
C10 C8 C9 110.1(11) . .
C10 C8 C7 112.0(10) . .
C9 C8 C7 110.3(10) . .
C10 C8 S2 113.0(8) . .
C9 C8 S2 107.3(8) . .
C7 C8 S2 103.9(8) . .
O3 C6 O4 126.3(12) . .
O3 C6 C7 117.4(11) . .
O4 C6 C7 116.1(12) . .
C6 O3 Eu1 132.3(9) . 1_545
C12 N3 Co1 114.4(7) . .
C12 N3 H3A 108.7 . .
Co1 N3 H3A 108.7 . .
C12 N3 H3B 108.7 . .
Co1 N3 H3B 108.7 . .
H3A N3 H3B 107.6 . .
C13 C15 H15A 109.5 . .
C13 C15 H15B 109.5 . .
H15A C15 H15B 109.5 . .
C13 C15 H15C 109.5 . .
H15A C15 H15C 109.5 . .
H15B C15 H15C 109.5 . .
C15 C13 C12 115.6(10) . .
C15 C13 C14 109.2(11) . .
C12 C13 C14 110.9(10) . .
C15 C13 S3 112.5(8) . .
C12 C13 S3 101.5(8) . .
C14 C13 S3 106.7(8) . .
C13 C14 H14A 109.5 . .
C13 C14 H14B 109.5 . .
H14A C14 H14B 109.5 . .
C13 C14 H14C 109.5 . .
H14A C14 H14C 109.5 . .
H14B C14 H14C 109.5 . .
N3 C12 C13 107.4(9) . .
N3 C12 C11 112.3(11) . .
C13 C12 C11 111.4(10) . .
N3 C12 H12A 108.5 . .
C13 C12 H12A 108.5 . .
C11 C12 H12A 108.5 . .
O6 C11 O5 131.7(14) . .
O6 C11 C12 114.5(12) . .
O5 C11 C12 113.7(12) . .
C11 O5 Eu1 132.2(8) . 1_445

loop_
_geom_bond_atom_site_label_1
_geom_bond_atom_site_label_2
_geom_bond_distance
_geom_bond_site_symmetry_2
Eu1 O3 2.332(9) 6_775
Eu1 O3 2.332(9) 1_565
Eu1 O5 2.347(7) 6_665
Eu1 O5 2.347(7) 1_665
Eu1 O1 2.455(8) 6_765
Eu1 O1 2.455(9) .
Eu1 O2 2.588(10) 6_765
Eu1 O2 2.588(10) .
Eu1 C1 2.855(15) 6_765
Eu1 C1 2.855(15) .
Ag2 S1 2.377(3) 4_556
Ag2 S1 2.377(3) .
Ag2 Ag1 2.9652(15) .
Ag2 Ag1 2.9652(15) 4_556
Ag1 S3 2.377(3) .
Ag1 S2 2.380(3) 4_556
Ag1 Ag1 2.9245(18) 4_556
Co1 N1 1.998(10) .
Co1 N2 2.014(9) .
Co1 N3 2.047(10) .
Co1 S3 2.271(3) .
Co1 S1 2.272(3) .
Co1 S2 2.280(3) .
S1 C3 1.850(12) .
C4 C3 1.482(17) .
C4 H4A 0.9600 .
C4 H4B 0.9600 .
C4 H4C 0.9600 .
N1 C2 1.485(16) .
N1 H1A 0.9000 .
N1 H1B 0.9000 .
C1 O1 1.233(16) .
C1 O2 1.271(16) .
C1 C2 1.541(18) .
C2 C3 1.560(17) .
C2 H2A 0.9800 .
C5 C3 1.495(17) .
C5 H5A 0.9600 .
C5 H5B 0.9600 .
C5 H5C 0.9600 .
S2 C8 1.857(12) .
S2 Ag1 2.380(3) 4_556
S3 C13 1.891(12) .
N2 C7 1.501(15) .
N2 H2B 0.9000 .
N2 H2C 0.9000 .
C7 C6 1.514(16) .
C7 C8 1.531(16) .
C7 H7A 0.9800 .
C9 C8 1.528(16) .
C9 H9A 0.9600 .
C9 H9B 0.9600 .
C9 H9C 0.9600 .
C10 C8 1.526(17) .
C10 H10A 0.9600 .
C10 H10B 0.9600 .
C10 H10C 0.9600 .
C6 O3 1.216(15) .
C6 O4 1.275(16) .
O3 Eu1 2.332(9) 1_545
N3 C12 1.489(17) .
N3 H3A 0.9000 .
N3 H3B 0.9000 .
C15 C13 1.534(16) .
C15 H15A 0.9600 .
C15 H15B 0.9600 .
C15 H15C 0.9600 .
C13 C12 1.558(16) .
C13 C14 1.568(18) .
C14 H14A 0.9600 .
C14 H14B 0.9600 .
C14 H14C 0.9600 .
C12 C11 1.572(17) .
C12 H12A 0.9800 .
C11 O6 1.225(17) .
C11 O5 1.232(16) .
O5 Eu1 2.347(7) 1_445
